data_7211650
loop_
_publ_author_name
'Zang, Hong-Ying'
'Lan, Ya-Qian'
'Yang, Guang-Sheng'
'Wang, Xin-Long'
'Shao, Kui-Zhan'
'Xu, Guang-Juan'
'Su, Zhong-Min'

_publ_section_title
;
 Construction and property investigation of transition-metal complexes
 modified octamolybdate hybrid materials based on V-shaped organic ligands
;
_journal_issue 2
_journal_name_full CrystEngComm
_journal_page_first 434
_journal_paper_doi 10.1039/b911881k
_journal_volume 12
_journal_year 2010
_chemical_formula_moiety 'C18 H18 Cu Mo4 N6 O13'
_chemical_formula_sum 'C18 H18 Cu Mo4 N6 O13'
_chemical_formula_weight 973.68
_chemical_name_systematic
;
?
;
_space_group_IT_number 14
_symmetry_cell_setting monoclinic
_symmetry_space_group_name_Hall '-P 2yn'
_symmetry_space_group_name_H-M 'P 1 21/n 1'
_atom_sites_solution_hydrogens geom
_atom_sites_solution_primary direct
_atom_sites_solution_secondary difmap
_audit_creation_method SHELXL-97
_cell_angle_alpha 90
_cell_angle_beta 92.2640(24)
_cell_angle_gamma 90
_cell_formula_units_Z 4
_cell_length_a 12.3881(17)
_cell_length_b 15.8284(21)
_cell_length_c 14.1052(19)
_cell_measurement_reflns_used 'total reflection'
_cell_measurement_temperature 293(2)
_cell_measurement_theta_max 25.07
_cell_measurement_theta_min 1.33
_cell_volume 2763.6(6)
_computing_cell_refinement 'Bruker SMART'
_computing_data_collection 'Bruker SMART'
_computing_data_reduction 'Bruker SMART'
_computing_molecular_graphics 'Bruker SHELXTL'
_computing_publication_material 'Bruker SHELXTL'
_computing_structure_refinement 'SHELXL-97 (Sheldrick, 1997)'
_computing_structure_solution 'SHELXS-97 (Sheldrick, 1990)'
_diffrn_ambient_temperature 293(2)
_diffrn_measured_fraction_theta_full 0.999
_diffrn_measured_fraction_theta_max 0.995
_diffrn_measurement_device_type 'Bruker SMART APEX II CCD area-detector'
_diffrn_measurement_method '\f and \w scans'
_diffrn_radiation_monochromator graphite
_diffrn_radiation_source 'fine-focus sealed tube'
_diffrn_radiation_type MoK\a
_diffrn_radiation_wavelength 0.71069
_diffrn_reflns_av_R_equivalents 0.0518
_diffrn_reflns_av_sigmaI/netI 0.0496
_diffrn_reflns_limit_h_max 14
_diffrn_reflns_limit_h_min -14
_diffrn_reflns_limit_k_max 18
_diffrn_reflns_limit_k_min -18
_diffrn_reflns_limit_l_max 8
_diffrn_reflns_limit_l_min -16
_diffrn_reflns_number 13357
_diffrn_reflns_theta_full 25.00
_diffrn_reflns_theta_max 25.07
_diffrn_reflns_theta_min 1.93
_diffrn_standards_interval_time 0
_diffrn_standards_number 0
_exptl_absorpt_coefficient_mu 2.596
_exptl_absorpt_correction_T_max 0.470
_exptl_absorpt_correction_T_min 0.359
_exptl_absorpt_correction_type multi-scan
_exptl_absorpt_process_details 'SADABS (Sheldrick, 1996)'
_exptl_crystal_colour blue
_exptl_crystal_density_diffrn 2.340
_exptl_crystal_density_method 'not measured'
_exptl_crystal_description block
_exptl_crystal_F_000 1876
_exptl_crystal_size_max 0.42
_exptl_crystal_size_mid 0.34
_exptl_crystal_size_min 0.29
_refine_diff_density_max 0.980
_refine_diff_density_min -0.748
_refine_diff_density_rms 0.128
_refine_ls_extinction_method none
_refine_ls_goodness_of_fit_ref 1.048
_refine_ls_hydrogen_treatment constr
_refine_ls_matrix_type full
_refine_ls_number_parameters 379
_refine_ls_number_reflns 4868
_refine_ls_number_restraints 0
_refine_ls_restrained_S_all 1.048
_refine_ls_R_factor_all 0.0531
_refine_ls_R_factor_gt 0.0374
_refine_ls_shift/su_max 0.001
_refine_ls_shift/su_mean 0.000
_refine_ls_structure_factor_coef Fsqd
_refine_ls_weighting_details 'calc w=1/[\s^2^(Fo^2^)+(0.0405P)^2^+5.5729P] where P=(Fo^2^+2Fc^2^)/3'
_refine_ls_weighting_scheme calc
_refine_ls_wR_factor_gt 0.0880
_refine_ls_wR_factor_ref 0.0947
_reflns_number_gt 3913
_reflns_number_total 4868
_reflns_threshold_expression >2sigma(I)
_cod_data_source_file b911881k.txt
_cod_data_source_block 2
_cod_depositor_comments
;
The following automatic conversions were performed:

'_symmetry_cell_setting' value 'Monoclinic' changed to 'monoclinic'
according to /home/saulius/struct/CIF-dictionaries/cif_core.dic
dictionary named 'cif_core.dic' version 2.4.2 from 2011-04-26.

Automatic conversion script
Id: cif_fix_values 1891 2012-01-12 08:04:46Z andrius 
;
_cod_original_cell_volume 2763.5(17)
_cod_original_sg_symbol_H-M P21/n
_cod_database_code 7211650

loop_
_symmetry_equiv_pos_as_xyz
'x, y, z'
'-x+1/2, y+1/2, -z+1/2'
'-x, -y, -z'
'x-1/2, -y-1/2, z-1/2'

loop_
_atom_site_label
_atom_site_type_symbol
_atom_site_fract_x
_atom_site_fract_y
_atom_site_fract_z
_atom_site_U_iso_or_equiv
_atom_site_adp_type
_atom_site_occupancy
_atom_site_symmetry_multiplicity
_atom_site_calc_flag
_atom_site_refinement_flags
Cu1 Cu 0.76183(6) 0.14820(4) 0.80851(5) 0.03300(19) Uani 1 1 d .
Mo1 Mo 0.45793(4) 0.20204(3) 0.47913(4) 0.03011(14) Uani 1 1 d .
Mo2 Mo 0.57736(4) 0.00947(3) 0.61406(4) 0.02801(14) Uani 1 1 d .
Mo3 Mo 0.66758(4) 0.11108(3) 0.38114(4) 0.03635(15) Uani 1 1 d .
Mo4 Mo 0.26488(4) 0.10535(3) 0.62197(4) 0.03927(16) Uani 1 1 d .
C1 C 0.6315(5) 0.2995(3) 0.8493(4) 0.0328(13) Uani 1 1 d .
H1 H 0.6930 0.3306 0.8661 0.039 Uiso 1 1 calc R
C2 C 0.5256(5) 0.2001(4) 0.8008(4) 0.0392(15) Uani 1 1 d .
H2 H 0.5009 0.1482 0.7778 0.047 Uiso 1 1 calc R
C3 C 0.4620(5) 0.2666(4) 0.8210(5) 0.0428(15) Uani 1 1 d .
H3 H 0.3871 0.2694 0.8148 0.051 Uiso 1 1 calc R
C4 C 0.5027(5) 0.4172(3) 0.8746(4) 0.0381(14) Uani 1 1 d .
H4A H 0.5515 0.4386 0.9245 0.046 Uiso 1 1 calc R
H4B H 0.4298 0.4194 0.8970 0.046 Uiso 1 1 calc R
C5 C 0.5105(5) 0.4710(4) 0.7876(5) 0.0364(14) Uani 1 1 d .
C6 C 0.4353(5) 0.4635(4) 0.7110(5) 0.0505(18) Uani 1 1 d .
H6 H 0.3756 0.4283 0.7152 0.061 Uiso 1 1 calc R
C7 C 0.4511(6) 0.5083(4) 0.6310(5) 0.0544(19) Uani 1 1 d .
H7 H 0.4036 0.5022 0.5787 0.065 Uiso 1 1 calc R
C8 C 0.5366(5) 0.5625(4) 0.6268(5) 0.0462(16) Uani 1 1 d .
H8 H 0.5453 0.5941 0.5720 0.055 Uiso 1 1 calc R
C9 C 0.5934(5) 0.5260(3) 0.7791(5) 0.0344(14) Uani 1 1 d .
H9 H 0.6420 0.5326 0.8304 0.041 Uiso 1 1 calc R
C10 C 0.7677(5) 0.2639(4) 0.6438(4) 0.0380(15) Uani 1 1 d .
H10 H 0.6926 0.2650 0.6406 0.046 Uiso 1 1 calc R
C11 C 0.9311(6) 0.2333(4) 0.6919(6) 0.0556(19) Uani 1 1 d .
H11 H 0.9901 0.2115 0.7266 0.067 Uiso 1 1 calc R
C12 C 0.9338(6) 0.2854(6) 0.6093(7) 0.079(3) Uani 1 1 d .
H12 H 0.9952 0.3032 0.5792 0.095 Uiso 1 1 calc R
C13 C 0.7874(6) 0.3510(4) 0.4989(4) 0.0413(15) Uani 1 1 d .
H13A H 0.7104 0.3410 0.4906 0.050 Uiso 1 1 calc R
H13B H 0.8217 0.3291 0.4434 0.050 Uiso 1 1 calc R
C14 C 0.8068(5) 0.4447(4) 0.5048(4) 0.0384(15) Uani 1 1 d .
C15 C 0.8403(7) 0.4873(5) 0.4265(6) 0.066(2) Uani 1 1 d .
H15 H 0.8554 0.4571 0.3721 0.080 Uiso 1 1 calc R
C16 C 0.8513(7) 0.5704(5) 0.4269(6) 0.070(2) Uani 1 1 d .
H16 H 0.8799 0.5989 0.3760 0.084 Uiso 1 1 calc R
C17 C 0.8199(6) 0.6113(5) 0.5028(5) 0.0569(19) Uani 1 1 d .
H17 H 0.8188 0.6700 0.5001 0.068 Uiso 1 1 calc R
C18 C 0.7838(5) 0.4900(4) 0.5829(5) 0.0392(15) Uani 1 1 d .
H18 H 0.7635 0.4620 0.6374 0.047 Uiso 1 1 calc R
O1 O 0.7509(3) 0.1709(3) 0.4519(4) 0.0517(12) Uani 1 1 d .
O2 O 0.7139(4) 0.1262(3) 0.2722(4) 0.0556(13) Uani 1 1 d .
O3 O 0.5414(3) 0.1803(2) 0.3730(3) 0.0383(10) Uani 1 1 d .
O4 O 0.5629(3) 0.0806(2) 0.5123(3) 0.0359(10) Uani 1 1 d .
O5 O 0.6391(3) -0.0858(2) 0.5823(3) 0.0354(9) Uani 1 1 d .
O6 O 0.6620(3) 0.0577(3) 0.6970(3) 0.0432(11) Uani 1 1 d .
O7 O 0.4529(3) -0.0098(2) 0.6675(3) 0.0404(10) Uani 1 1 d .
O8 O 0.5410(3) 0.2719(3) 0.5368(3) 0.0446(11) Uani 1 1 d .
O9 O 0.3888(3) 0.1611(2) 0.5919(3) 0.0380(10) Uani 1 1 d .
O10 O 0.3588(3) 0.2638(2) 0.4292(3) 0.0379(10) Uani 1 1 d .
O11 O 0.2560(3) -0.0056(3) 0.5849(4) 0.0479(12) Uani 1 1 d .
O12 O 0.2520(4) 0.1130(3) 0.7402(4) 0.0644(14) Uani 1 1 d .
O13 O 0.1580(4) 0.1562(3) 0.5679(4) 0.0629(14) Uani 1 1 d .
N1 N 0.6088(4) 0.5714(3) 0.7004(4) 0.0389(12) Uani 1 1 d .
N2 N 0.5312(4) 0.3290(3) 0.8524(3) 0.0314(11) Uani 1 1 d .
N3 N 0.6325(4) 0.2208(3) 0.8195(3) 0.0320(11) Uani 1 1 d .
N4 N 0.7897(4) 0.5751(3) 0.5830(3) 0.0342(11) Uani 1 1 d .
N5 N 0.8282(4) 0.3042(3) 0.5825(4) 0.0413(13) Uani 1 1 d .
N6 N 0.8247(4) 0.2221(3) 0.7096(4) 0.0361(12) Uani 1 1 d .

loop_
_atom_site_aniso_label
_atom_site_aniso_U_11
_atom_site_aniso_U_22
_atom_site_aniso_U_33
_atom_site_aniso_U_23
_atom_site_aniso_U_13
_atom_site_aniso_U_12
Cu1 0.0330(4) 0.0248(4) 0.0411(4) 0.0042(3) -0.0001(3) 0.0060(3)
Mo1 0.0276(3) 0.0229(3) 0.0391(3) 0.0008(2) -0.0073(2) 0.0011(2)
Mo2 0.0266(3) 0.0257(3) 0.0310(3) -0.0025(2) -0.0083(2) -0.0006(2)
Mo3 0.0298(3) 0.0282(3) 0.0513(4) -0.0045(2) 0.0040(2) -0.0038(2)
Mo4 0.0383(3) 0.0325(3) 0.0466(4) 0.0005(2) -0.0039(2) -0.0002(2)
C1 0.028(3) 0.029(3) 0.041(4) 0.000(3) -0.004(3) 0.002(2)
C2 0.035(3) 0.034(3) 0.048(4) -0.003(3) -0.008(3) -0.005(3)
C3 0.034(3) 0.039(4) 0.056(4) 0.002(3) 0.002(3) -0.003(3)
C4 0.039(4) 0.027(3) 0.049(4) 0.000(3) 0.005(3) 0.009(3)
C5 0.031(3) 0.030(3) 0.049(4) 0.008(3) 0.003(3) 0.009(3)
C6 0.032(4) 0.053(4) 0.065(5) 0.012(4) -0.007(3) -0.013(3)
C7 0.045(4) 0.060(5) 0.055(5) 0.011(4) -0.024(3) -0.018(4)
C8 0.051(4) 0.036(3) 0.051(4) 0.002(3) -0.008(3) -0.005(3)
C9 0.032(3) 0.031(3) 0.040(4) -0.001(3) -0.002(3) 0.001(3)
C10 0.041(4) 0.029(3) 0.044(4) 0.003(3) -0.005(3) -0.005(3)
C11 0.047(4) 0.046(4) 0.074(5) 0.009(4) 0.007(4) -0.009(3)
C12 0.039(5) 0.087(6) 0.113(8) -0.023(6) 0.010(5) -0.005(4)
C13 0.060(4) 0.032(3) 0.032(4) -0.006(3) 0.003(3) -0.010(3)
C14 0.049(4) 0.028(3) 0.037(4) -0.003(3) -0.008(3) -0.008(3)
C15 0.096(6) 0.056(5) 0.046(5) 0.008(4) -0.009(4) -0.038(5)
C16 0.099(7) 0.062(5) 0.048(5) 0.000(4) -0.007(4) -0.012(5)
C17 0.069(5) 0.059(5) 0.043(5) 0.010(4) 0.004(4) 0.010(4)
C18 0.045(4) 0.033(3) 0.039(4) 0.002(3) -0.004(3) 0.004(3)
O1 0.037(3) 0.039(2) 0.078(4) -0.016(2) -0.002(2) -0.007(2)
O2 0.044(3) 0.056(3) 0.068(3) -0.003(2) 0.012(2) -0.001(2)
O3 0.040(2) 0.033(2) 0.042(3) 0.0040(19) 0.0022(19) 0.0012(19)
O4 0.035(2) 0.029(2) 0.043(3) 0.0012(18) -0.0037(18) 0.0058(18)
O5 0.031(2) 0.029(2) 0.045(3) -0.0035(18) -0.0120(18) -0.0005(17)
O6 0.038(2) 0.043(2) 0.047(3) -0.013(2) -0.015(2) -0.009(2)
O7 0.040(2) 0.038(2) 0.044(3) -0.0055(19) -0.0019(19) -0.0047(19)
O8 0.036(2) 0.038(2) 0.059(3) -0.005(2) -0.010(2) -0.009(2)
O9 0.045(3) 0.030(2) 0.038(2) -0.0016(18) -0.0026(19) 0.0043(19)
O10 0.032(2) 0.028(2) 0.052(3) 0.0011(19) -0.0119(19) 0.0055(18)
O11 0.031(2) 0.033(2) 0.079(4) -0.002(2) -0.003(2) 0.0007(19)
O12 0.078(4) 0.058(3) 0.057(3) 0.004(3) 0.014(3) -0.002(3)
O13 0.048(3) 0.051(3) 0.089(4) 0.005(3) -0.012(3) 0.016(2)
N1 0.040(3) 0.033(3) 0.044(3) -0.007(2) -0.003(2) -0.007(2)
N2 0.029(3) 0.023(2) 0.043(3) 0.006(2) -0.001(2) 0.003(2)
N3 0.026(3) 0.028(2) 0.041(3) 0.000(2) -0.005(2) 0.001(2)
N4 0.042(3) 0.027(2) 0.034(3) 0.001(2) -0.002(2) -0.001(2)
N5 0.047(3) 0.027(3) 0.049(3) -0.003(2) -0.007(3) 0.000(2)
N6 0.036(3) 0.030(3) 0.041(3) 0.003(2) -0.005(2) 0.001(2)

loop_
_atom_type_symbol
_atom_type_description
_atom_type_scat_dispersion_real
_atom_type_scat_dispersion_imag
_atom_type_scat_source
C C 0.0033 0.0016 'International Tables Vol C Tables 4.2.6.8 and 6.1.1.4'
H H 0.0000 0.0000 'International Tables Vol C Tables 4.2.6.8 and 6.1.1.4'
O O 0.0106 0.0060 'International Tables Vol C Tables 4.2.6.8 and 6.1.1.4'
Cu Cu 0.3201 1.2651 'International Tables Vol C Tables 4.2.6.8 and 6.1.1.4'
Mo Mo -1.6832 0.6857 'International Tables Vol C Tables 4.2.6.8 and 6.1.1.4'
N N 0.0061 0.0033 'International Tables Vol C Tables 4.2.6.8 and 6.1.1.4'

loop_
_geom_angle_atom_site_label_1
_geom_angle_atom_site_label_2
_geom_angle_atom_site_label_3
_geom_angle
_geom_angle_site_symmetry_1
_geom_angle_site_symmetry_3
N3 Cu1 N6 93.1(2) . .
N3 Cu1 N1 178.2(2) . 2_646
N6 Cu1 N1 88.7(2) . 2_646
N3 Cu1 N4 89.5(2) . 2_646
N6 Cu1 N4 174.7(2) . 2_646
N1 Cu1 N4 88.8(2) 2_646 2_646
N3 Cu1 O6 89.98(17) . .
N6 Cu1 O6 95.47(18) . .
N1 Cu1 O6 89.41(18) 2_646 .
N4 Cu1 O6 89.14(17) 2_646 .
O8 Mo1 O10 103.8(2) . .
O8 Mo1 O3 99.1(2) . .
O10 Mo1 O3 100.72(19) . .
O8 Mo1 O9 95.9(2) . .
O10 Mo1 O9 101.28(19) . .
O3 Mo1 O9 149.47(16) . .
O8 Mo1 O5 168.85(17) . 3_656
O10 Mo1 O5 86.94(16) . 3_656
O3 Mo1 O5 81.52(16) . 3_656
O9 Mo1 O5 78.80(16) . 3_656
O8 Mo1 O4 96.71(17) . .
O10 Mo1 O4 159.19(16) . .
O3 Mo1 O4 72.15(15) . .
O9 Mo1 O4 79.82(15) . .
O5 Mo1 O4 72.80(14) 3_656 .
O6 Mo2 O5 107.17(19) . .
O6 Mo2 O7 107.8(2) . .
O5 Mo2 O7 110.84(19) . .
O6 Mo2 O4 107.4(2) . .
O5 Mo2 O4 111.08(18) . .
O7 Mo2 O4 112.35(18) . .
O2 Mo3 O1 103.7(2) . .
O2 Mo3 O3 99.9(2) . .
O1 Mo3 O3 101.11(19) . .
O2 Mo3 O11 99.5(2) . 3_656
O1 Mo3 O11 93.1(2) . 3_656
O3 Mo3 O11 152.39(18) . 3_656
O2 Mo3 O7 93.9(2) . 3_656
O1 Mo3 O7 161.2(2) . 3_656
O3 Mo3 O7 82.01(16) . 3_656
O11 Mo3 O7 77.24(16) 3_656 3_656
O2 Mo3 O4 165.68(19) . .
O1 Mo3 O4 89.6(2) . .
O3 Mo3 O4 71.87(15) . .
O11 Mo3 O4 84.83(17) 3_656 .
O7 Mo3 O4 73.59(15) 3_656 .
O12 Mo4 O13 107.8(3) . .
O12 Mo4 O11 110.1(2) . .
O13 Mo4 O11 106.7(2) . .
O12 Mo4 O9 107.9(2) . .
O13 Mo4 O9 108.2(2) . .
O11 Mo4 O9 115.86(19) . .
N3 C1 N2 111.3(5) . .
N3 C1 H1 124.3 . .
N2 C1 H1 124.3 . .
C3 C2 N3 109.7(5) . .
C3 C2 H2 125.1 . .
N3 C2 H2 125.1 . .
C2 C3 N2 105.5(5) . .
C2 C3 H3 127.2 . .
N2 C3 H3 127.2 . .
N2 C4 C5 109.9(5) . .
N2 C4 H4A 109.7 . .
C5 C4 H4A 109.7 . .
N2 C4 H4B 109.7 . .
C5 C4 H4B 109.7 . .
H4A C4 H4B 108.2 . .
C9 C5 C6 117.9(6) . .
C9 C5 C4 120.7(6) . .
C6 C5 C4 121.4(6) . .
C7 C6 C5 119.0(6) . .
C7 C6 H6 120.5 . .
C5 C6 H6 120.5 . .
C6 C7 C8 120.1(6) . .
C6 C7 H7 119.9 . .
C8 C7 H7 119.9 . .
N1 C8 C7 121.6(6) . .
N1 C8 H8 119.2 . .
C7 C8 H8 119.2 . .
N1 C9 C5 123.4(6) . .
N1 C9 H9 118.3 . .
C5 C9 H9 118.3 . .
N6 C10 N5 113.4(6) . .
N6 C10 H10 123.3 . .
N5 C10 H10 123.3 . .
N6 C11 C12 106.2(7) . .
N6 C11 H11 126.9 . .
C12 C11 H11 126.9 . .
N5 C12 C11 107.2(7) . .
N5 C12 H12 126.4 . .
C11 C12 H12 126.4 . .
N5 C13 C14 113.9(5) . .
N5 C13 H13A 108.8 . .
C14 C13 H13A 108.8 . .
N5 C13 H13B 108.8 . .
C14 C13 H13B 108.8 . .
H13A C13 H13B 107.7 . .
C18 C14 C15 118.4(6) . .
C18 C14 C13 121.9(6) . .
C15 C14 C13 119.5(6) . .
C16 C15 C14 121.3(8) . .
C16 C15 H15 119.3 . .
C14 C15 H15 119.3 . .
C17 C16 C15 117.2(8) . .
C17 C16 H16 121.4 . .
C15 C16 H16 121.4 . .
C16 C17 N4 125.2(7) . .
C16 C17 H17 117.4 . .
N4 C17 H17 117.4 . .
N4 C18 C14 121.1(6) . .
N4 C18 H18 119.5 . .
C14 C18 H18 119.5 . .
Mo1 O3 Mo3 122.1(2) . .
Mo2 O4 Mo3 134.7(2) . .
Mo2 O4 Mo1 134.0(2) . .
Mo3 O4 Mo1 89.64(14) . .
Mo2 O5 Mo1 123.10(19) . 3_656
Mo2 O6 Cu1 169.7(2) . .
Mo2 O7 Mo3 124.4(2) . 3_656
Mo4 O9 Mo1 138.4(2) . .
Mo4 O11 Mo3 136.0(3) . 3_656
C9 N1 C8 117.9(5) . .
C9 N1 Cu1 120.9(4) . 2_656
C8 N1 Cu1 121.2(4) . 2_656
C1 N2 C3 108.1(5) . .
C1 N2 C4 124.7(5) . .
C3 N2 C4 126.8(5) . .
C1 N3 C2 105.3(5) . .
C1 N3 Cu1 126.3(4) . .
C2 N3 Cu1 128.4(4) . .
C17 N4 C18 116.4(6) . .
C17 N4 Cu1 119.9(4) . 2_656
C18 N4 Cu1 123.2(4) . 2_656
C10 N5 C12 105.8(6) . .
C10 N5 C13 125.4(5) . .
C12 N5 C13 128.5(7) . .
C10 N6 C11 107.5(6) . .
C10 N6 Cu1 124.8(4) . .
C11 N6 Cu1 127.6(5) . .

loop_
_geom_bond_atom_site_label_1
_geom_bond_atom_site_label_2
_geom_bond_distance
_geom_bond_site_symmetry_2
Cu1 N3 1.982(5) .
Cu1 N6 2.002(5) .
Cu1 N1 2.019(5) 2_646
Cu1 N4 2.041(5) 2_646
Cu1 O6 2.430(4) .
Mo1 O8 1.696(4) .
Mo1 O10 1.699(4) .
Mo1 O3 1.884(4) .
Mo1 O9 1.946(4) .
Mo1 O5 2.344(4) 3_656
Mo1 O4 2.357(4) .
Mo2 O6 1.718(4) .
Mo2 O5 1.757(4) .
Mo2 O7 1.769(4) .
Mo2 O4 1.827(4) .
Mo3 O2 1.679(5) .
Mo3 O1 1.697(4) .
Mo3 O3 1.909(4) .
Mo3 O11 1.969(4) 3_656
Mo3 O7 2.277(4) 3_656
Mo3 O4 2.352(4) .
Mo4 O12 1.686(5) .
Mo4 O13 1.704(5) .
Mo4 O11 1.834(4) .
Mo4 O9 1.836(4) .
C1 N3 1.315(7) .
C1 N2 1.329(7) .
C1 H1 0.9300 .
C2 C3 1.352(8) .
C2 N3 1.380(7) .
C2 H2 0.9300 .
C3 N2 1.369(7) .
C3 H3 0.9300 .
C4 N2 1.476(7) .
C4 C5 1.500(8) .
C4 H4A 0.9700 .
C4 H4B 0.9700 .
C5 C9 1.355(8) .
C5 C6 1.403(9) .
C6 C7 1.354(10) .
C6 H6 0.9300 .
C7 C8 1.367(9) .
C7 H7 0.9300 .
C8 N1 1.351(8) .
C8 H8 0.9300 .
C9 N1 1.342(8) .
C9 H9 0.9300 .
C10 N6 1.322(7) .
C10 N5 1.329(8) .
C10 H10 0.9300 .
C11 N6 1.363(8) .
C11 C12 1.428(12) .
C11 H11 0.9300 .
C12 N5 1.379(9) .
C12 H12 0.9300 .
C13 N5 1.465(8) .
C13 C14 1.504(8) .
C13 H13A 0.9700 .
C13 H13B 0.9700 .
C14 C18 1.354(8) .
C14 C15 1.371(9) .
C15 C16 1.323(10) .
C15 H15 0.9300 .
C16 C17 1.323(10) .
C16 H16 0.9300 .
C17 N4 1.334(8) .
C17 H17 0.9300 .
C18 N4 1.350(7) .
C18 H18 0.9300 .
O5 Mo1 2.344(4) 3_656
O7 Mo3 2.277(4) 3_656
O11 Mo3 1.969(4) 3_656
N1 Cu1 2.019(5) 2_656
N4 Cu1 2.041(5) 2_656

loop_
_geom_torsion_atom_site_label_1
_geom_torsion_atom_site_label_2
_geom_torsion_atom_site_label_3
_geom_torsion_atom_site_label_4
_geom_torsion
_geom_torsion_site_symmetry_1
_geom_torsion_site_symmetry_4
N3 C2 C3 N2 0.1(7) . .
N2 C4 C5 C9 -106.4(6) . .
N2 C4 C5 C6 70.9(7) . .
C9 C5 C6 C7 2.9(10) . .
C4 C5 C6 C7 -174.5(6) . .
C5 C6 C7 C8 -2.7(11) . .
C6 C7 C8 N1 1.8(11) . .
C6 C5 C9 N1 -2.2(9) . .
C4 C5 C9 N1 175.2(5) . .
N6 C11 C12 N5 1.1(8) . .
N5 C13 C14 C18 -47.6(9) . .
N5 C13 C14 C15 138.0(7) . .
C18 C14 C15 C16 0.9(12) . .
C13 C14 C15 C16 175.5(8) . .
C14 C15 C16 C17 -5.7(13) . .
C15 C16 C17 N4 8.1(13) . .
C15 C14 C18 N4 2.3(10) . .
C13 C14 C18 N4 -172.2(6) . .
O8 Mo1 O3 Mo3 74.9(3) . .
O10 Mo1 O3 Mo3 -179.1(2) . .
O9 Mo1 O3 Mo3 -43.6(5) . .
O5 Mo1 O3 Mo3 -93.9(2) 3_656 .
O4 Mo1 O3 Mo3 -19.3(2) . .
O2 Mo3 O3 Mo1 -172.7(3) . .
O1 Mo3 O3 Mo1 -66.5(3) . .
O11 Mo3 O3 Mo1 53.2(5) 3_656 .
O7 Mo3 O3 Mo1 94.6(2) 3_656 .
O4 Mo3 O3 Mo1 19.4(2) . .
O6 Mo2 O4 Mo3 81.0(3) . .
O5 Mo2 O4 Mo3 -35.9(3) . .
O7 Mo2 O4 Mo3 -160.7(3) . .
O6 Mo2 O4 Mo1 -80.1(3) . .
O5 Mo2 O4 Mo1 163.0(2) . .
O7 Mo2 O4 Mo1 38.2(3) . .
O2 Mo3 O4 Mo2 123.9(7) . .
O1 Mo3 O4 Mo2 -77.7(3) . .
O3 Mo3 O4 Mo2 -179.5(3) . .
O11 Mo3 O4 Mo2 15.5(3) 3_656 .
O7 Mo3 O4 Mo2 93.7(3) 3_656 .
O2 Mo3 O4 Mo1 -69.6(8) . .
O1 Mo3 O4 Mo1 88.85(18) . .
O3 Mo3 O4 Mo1 -12.97(14) . .
O11 Mo3 O4 Mo1 -177.96(16) 3_656 .
O7 Mo3 O4 Mo1 -99.77(15) 3_656 .
O8 Mo1 O4 Mo2 82.4(3) . .
O10 Mo1 O4 Mo2 -107.5(5) . .
O3 Mo1 O4 Mo2 179.8(3) . .
O9 Mo1 O4 Mo2 -12.5(3) . .
O5 Mo1 O4 Mo2 -93.8(3) 3_656 .
O8 Mo1 O4 Mo3 -84.31(19) . .
O10 Mo1 O4 Mo3 85.9(5) . .
O3 Mo1 O4 Mo3 13.13(15) . .
O9 Mo1 O4 Mo3 -179.14(16) . .
O5 Mo1 O4 Mo3 99.55(15) 3_656 .
O6 Mo2 O5 Mo1 155.6(2) . 3_656
O7 Mo2 O5 Mo1 38.3(3) . 3_656
O4 Mo2 O5 Mo1 -87.3(3) . 3_656
O5 Mo2 O6 Cu1 165.8(14) . .
O7 Mo2 O6 Cu1 -74.9(15) . .
O4 Mo2 O6 Cu1 46.4(15) . .
N3 Cu1 O6 Mo2 24.6(14) . .
N6 Cu1 O6 Mo2 -68.5(14) . .
N1 Cu1 O6 Mo2 -157.1(14) 2_646 .
N4 Cu1 O6 Mo2 114.1(14) 2_646 .
O6 Mo2 O7 Mo3 -156.4(2) . 3_656
O5 Mo2 O7 Mo3 -39.4(3) . 3_656
O4 Mo2 O7 Mo3 85.5(3) . 3_656
O12 Mo4 O9 Mo1 -167.4(3) . .
O13 Mo4 O9 Mo1 -51.0(4) . .
O11 Mo4 O9 Mo1 68.7(4) . .
O8 Mo1 O9 Mo4 160.6(3) . .
O10 Mo1 O9 Mo4 55.2(3) . .
O3 Mo1 O9 Mo4 -80.1(5) . .
O5 Mo1 O9 Mo4 -29.3(3) 3_656 .
O4 Mo1 O9 Mo4 -103.6(3) . .
O12 Mo4 O11 Mo3 -56.2(4) . 3_656
O13 Mo4 O11 Mo3 -172.9(4) . 3_656
O9 Mo4 O11 Mo3 66.6(4) . 3_656
C5 C9 N1 C8 1.2(9) . .
C5 C9 N1 Cu1 -177.3(5) . 2_656
C7 C8 N1 C9 -1.0(10) . .
C7 C8 N1 Cu1 177.5(5) . 2_656
N3 C1 N2 C3 -1.3(7) . .
N3 C1 N2 C4 -174.3(5) . .
C2 C3 N2 C1 0.7(7) . .
C2 C3 N2 C4 173.6(5) . .
C5 C4 N2 C1 81.7(7) . .
C5 C4 N2 C3 -90.0(7) . .
N2 C1 N3 C2 1.3(7) . .
N2 C1 N3 Cu1 -177.1(4) . .
C3 C2 N3 C1 -0.8(7) . .
C3 C2 N3 Cu1 177.5(4) . .
N6 Cu1 N3 C1 -63.9(5) . .
N1 Cu1 N3 C1 130(6) 2_646 .
N4 Cu1 N3 C1 111.5(5) 2_646 .
O6 Cu1 N3 C1 -159.4(5) . .
N6 Cu1 N3 C2 118.1(5) . .
N1 Cu1 N3 C2 -47(7) 2_646 .
N4 Cu1 N3 C2 -66.5(5) 2_646 .
O6 Cu1 N3 C2 22.6(5) . .
C16 C17 N4 C18 -5.1(11) . .
C16 C17 N4 Cu1 -177.7(7) . 2_656
C14 C18 N4 C17 -0.4(9) . .
C14 C18 N4 Cu1 172.0(5) . 2_656
N6 C10 N5 C12 1.5(7) . .
N6 C10 N5 C13 175.9(5) . .
C11 C12 N5 C10 -1.6(8) . .
C11 C12 N5 C13 -175.7(6) . .
C14 C13 N5 C10 113.4(7) . .
C14 C13 N5 C12 -73.6(9) . .
N5 C10 N6 C11 -0.8(7) . .
N5 C10 N6 Cu1 -175.9(4) . .
C12 C11 N6 C10 -0.2(8) . .
C12 C11 N6 Cu1 174.6(5) . .
N3 Cu1 N6 C10 -34.4(5) . .
N1 Cu1 N6 C10 145.2(5) 2_646 .
N4 Cu1 N6 C10 -153.9(19) 2_646 .
O6 Cu1 N6 C10 55.9(5) . .
N3 Cu1 N6 C11 151.6(6) . .
N1 Cu1 N6 C11 -28.8(6) 2_646 .
N4 Cu1 N6 C11 32(2) 2_646 .
O6 Cu1 N6 C11 -118.1(6) . .
